data_4514134
loop_
_publ_author_name
'Butler, Tristan'
'Mathew, Alexander S.'
'Sabat, Michal'
'Fraser, Cassandra L.'

_publ_section_title
;
 Camera Method for Monitoring a Mechanochromic Luminescent \b-Diketone Dye
 with Rapid Recovery.
;
_journal_issue 20
_journal_name_full 'ACS applied materials &amp; interfaces'
_journal_page_first 17603
_journal_page_last 17612
_journal_paper_doi 10.1021/acsami.7b01985
_journal_volume 9
_journal_year 2017
_chemical_formula_sum 'C19 H20 O6'
_chemical_formula_weight 344.35
_space_group_crystal_system orthorhombic
_space_group_IT_number 61
_space_group_name_Hall '-P 2ac 2ab'
_space_group_name_H-M_alt 'P b c a'
_symmetry_space_group_name_Hall '-P 2ac 2ab'
_symmetry_space_group_name_H-M 'P b c a'
_atom_sites_solution_hydrogens mixed
_audit_creation_method SHELXL-2014/7
_cell_angle_alpha 90
_cell_angle_beta 90
_cell_angle_gamma 90
_cell_formula_units_Z 8
_cell_length_a 17.7840(19)
_cell_length_b 7.5472(8)
_cell_length_c 25.281(3)
_cell_measurement_reflns_used 9856
_cell_measurement_temperature 153(2)
_cell_measurement_theta_max 35.23
_cell_measurement_theta_min 3.35
_cell_volume 3393.2(7)
_computing_cell_refinement 'Bruker SAINT'
_computing_data_collection 'Bruker APEX2'
_computing_data_reduction 'Bruker SAINT'
_computing_molecular_graphics 'Bruker SHELXTL'
_computing_publication_material 'Bruker SHELXTL'
_computing_structure_refinement 'SHELXL-2014/7 (Sheldrick, 2014)'
_computing_structure_solution 'SHELXS-97 (Sheldrick 2008)'
_diffrn_ambient_temperature 153(2)
_diffrn_measured_fraction_theta_full 0.998
_diffrn_measured_fraction_theta_max 0.964
_diffrn_measurement_device_type 'Bruker APEX-II CCD'
_diffrn_measurement_method '\f and \w scans'
_diffrn_radiation_type MoK\a
_diffrn_radiation_wavelength 0.71073
_diffrn_reflns_av_R_equivalents 0.0370
_diffrn_reflns_av_unetI/netI 0.0245
_diffrn_reflns_Laue_measured_fraction_full 0.998
_diffrn_reflns_Laue_measured_fraction_max 0.964
_diffrn_reflns_limit_h_max 29
_diffrn_reflns_limit_h_min -29
_diffrn_reflns_limit_k_max 12
_diffrn_reflns_limit_k_min -12
_diffrn_reflns_limit_l_max 42
_diffrn_reflns_limit_l_min -42
_diffrn_reflns_number 80881
_diffrn_reflns_point_group_measured_fraction_full 0.998
_diffrn_reflns_point_group_measured_fraction_max 0.964
_diffrn_reflns_theta_full 25.242
_diffrn_reflns_theta_max 37.138
_diffrn_reflns_theta_min 3.346
_exptl_absorpt_coefficient_mu 0.100
_exptl_absorpt_correction_T_max 0.7473
_exptl_absorpt_correction_T_min 0.6985
_exptl_absorpt_correction_type empirical
_exptl_absorpt_process_details 'Bruker SADABS'
_exptl_crystal_colour colourless
_exptl_crystal_density_diffrn 1.348
_exptl_crystal_density_meas ?
_exptl_crystal_density_method 'not measured'
_exptl_crystal_description needle
_exptl_crystal_F_000 1456
_exptl_crystal_size_max 0.430
_exptl_crystal_size_mid 0.200
_exptl_crystal_size_min 0.180
_refine_diff_density_max 0.452
_refine_diff_density_min -0.288
_refine_diff_density_rms 0.053
_refine_ls_extinction_coef 0.0003(3)
_refine_ls_extinction_expression Fc^*^=kFc[1+0.001xFc^2^\l^3^/sin(2\q)]^-1/4^
_refine_ls_extinction_method 'SHELXL-2014/7 (Sheldrick 2014'
_refine_ls_goodness_of_fit_ref 1.056
_refine_ls_hydrogen_treatment mixed
_refine_ls_matrix_type full
_refine_ls_number_parameters 235
_refine_ls_number_reflns 8394
_refine_ls_number_restraints 0
_refine_ls_restrained_S_all 1.056
_refine_ls_R_factor_all 0.0741
_refine_ls_R_factor_gt 0.0475
_refine_ls_shift/su_max 0.001
_refine_ls_shift/su_mean 0.000
_refine_ls_structure_factor_coef Fsqd
_refine_ls_weighting_details 'w=1/[\s^2^(Fo^2^)+(0.0682P)^2^+0.7782P] where P=(Fo^2^+2Fc^2^)/3'
_refine_ls_weighting_scheme calc
_refine_ls_wR_factor_gt 0.1258
_refine_ls_wR_factor_ref 0.1467
_reflns_Friedel_coverage 0.000
_reflns_number_gt 5976
_reflns_number_total 8394
_reflns_threshold_expression 'I > 2\s(I)'
_cod_data_source_file am7b01985_si_005.cif
_cod_data_source_block C19H20O6
_cod_depositor_comments
;
The following automatic conversions were performed:

'_exptl_crystal_density_meas' value 'not measured' was changed to '?'
- the value is perceived as not measured.

Automatic conversion script
Id: cif_fix_values 4973 2017-02-22 13:04:09Z antanas 
;
_cod_original_cell_volume 3393.2(6)
_cod_database_code 4514134
_shelx_shelxl_version_number 2014/7
_shelx_space_group_comment
; 
The symmetry employed for this shelxl refinement is uniquely defined 
by the following loop, which should always be used as a source of 
symmetry information in preference to the above space-group names. 
They are only intended as comments. 
;
_shelx_estimated_absorpt_t_min 0.958
_shelx_estimated_absorpt_t_max 0.982

loop_
_space_group_symop_operation_xyz
'x, y, z'
'-x+1/2, -y, z+1/2'
'-x, y+1/2, -z+1/2'
'x+1/2, -y+1/2, -z'
'-x, -y, -z'
'x-1/2, y, -z-1/2'
'x, -y-1/2, z-1/2'
'-x-1/2, y-1/2, z'

loop_
_atom_site_label
_atom_site_type_symbol
_atom_site_fract_x
_atom_site_fract_y
_atom_site_fract_z
_atom_site_U_iso_or_equiv
_atom_site_adp_type
_atom_site_occupancy
_atom_site_site_symmetry_order
_atom_site_calc_flag
_atom_site_refinement_flags_posn
_atom_site_refinement_flags_adp
O1 O 0.40906(4) 0.73357(10) 0.52974(3) 0.03083(15) Uani 1 1 d . .
O2 O 0.27764(4) 0.68218(10) 0.55636(3) 0.03114(15) Uani 1 1 d . .
O3 O 0.03673(4) 0.53644(12) 0.65042(3) 0.03560(17) Uani 1 1 d . .
O4 O 0.07796(4) 0.42485(11) 0.74745(3) 0.03314(16) Uani 1 1 d . .
O5 O 0.22099(4) 0.36625(11) 0.77168(3) 0.03333(16) Uani 1 1 d . .
O6 O 0.74226(4) 0.52665(11) 0.59105(3) 0.03240(15) Uani 1 1 d . .
C1 C 0.43110(5) 0.63957(11) 0.57046(3) 0.02334(14) Uani 1 1 d . .
C2 C 0.37828(5) 0.56966(12) 0.60551(3) 0.02453(15) Uani 1 1 d . .
H2 H 0.3946 0.5011 0.6349 0.029 Uiso 1 1 calc R U
C3 C 0.30053(5) 0.60031(11) 0.59759(3) 0.02392(15) Uani 1 1 d . .
C4 C 0.24315(5) 0.54356(11) 0.63655(3) 0.02269(14) Uani 1 1 d . .
C5 C 0.16749(5) 0.56373(12) 0.62300(3) 0.02490(15) Uani 1 1 d . .
H5 H 0.1540 0.6074 0.5891 0.030 Uiso 1 1 calc R U
C6 C 0.11210(5) 0.51960(12) 0.65943(4) 0.02609(16) Uani 1 1 d . .
C7 C 0.13164(5) 0.45551(12) 0.70957(3) 0.02564(16) Uani 1 1 d . .
C8 C 0.20751(5) 0.43256(12) 0.72242(3) 0.02497(15) Uani 1 1 d . .
C9 C 0.26319(5) 0.47712(12) 0.68613(3) 0.02446(15) Uani 1 1 d . .
H9 H 0.3147 0.4624 0.6951 0.029 Uiso 1 1 calc R U
C10 C 0.51252(5) 0.61449(11) 0.57613(3) 0.02250(14) Uani 1 1 d . .
C11 C 0.54434(5) 0.53546(12) 0.62111(3) 0.02606(16) Uani 1 1 d . .
H11 H 0.5127 0.4996 0.6494 0.031 Uiso 1 1 calc R U
C12 C 0.62085(5) 0.50902(13) 0.62485(3) 0.02782(17) Uani 1 1 d . .
H12 H 0.6415 0.4552 0.6555 0.033 Uiso 1 1 calc R U
C13 C 0.66802(5) 0.56130(12) 0.58358(3) 0.02458(15) Uani 1 1 d . .
C14 C 0.63805(5) 0.64211(12) 0.53870(3) 0.02668(16) Uani 1 1 d . .
H14 H 0.6700 0.6793 0.5107 0.032 Uiso 1 1 calc R U
C15 C 0.56081(5) 0.66740(12) 0.53557(3) 0.02633(16) Uani 1 1 d . .
H15 H 0.5403 0.7222 0.5050 0.032 Uiso 1 1 calc R U
C16 C 0.01394(6) 0.59964(16) 0.59962(5) 0.0359(2) Uani 1 1 d . .
H16A H 0.0368 0.7158 0.5931 0.054 Uiso 1 1 calc R U
H16B H -0.0410 0.6105 0.5986 0.054 Uiso 1 1 calc R U
H16C H 0.0304 0.5160 0.5723 0.054 Uiso 1 1 calc R U
C17 C 0.03509(7) 0.26621(17) 0.74027(5) 0.0435(3) Uani 1 1 d . .
H17A H 0.0057 0.2751 0.7076 0.065 Uiso 1 1 calc R U
H17B H 0.0010 0.2504 0.7704 0.065 Uiso 1 1 calc R U
H17C H 0.0692 0.1645 0.7380 0.065 Uiso 1 1 calc R U
C18 C 0.29714(6) 0.36210(17) 0.78959(4) 0.0365(2) Uani 1 1 d . .
H18A H 0.3265 0.2827 0.7669 0.055 Uiso 1 1 calc R U
H18B H 0.2987 0.3190 0.8261 0.055 Uiso 1 1 calc R U
H18C H 0.3184 0.4817 0.7880 0.055 Uiso 1 1 calc R U
C19 C 0.79366(5) 0.58432(14) 0.55114(4) 0.03163(18) Uani 1 1 d . .
H19A H 0.7789 0.5340 0.5170 0.047 Uiso 1 1 calc R U
H19B H 0.8445 0.5446 0.5601 0.047 Uiso 1 1 calc R U
H19C H 0.7928 0.7139 0.5490 0.047 Uiso 1 1 calc R U
H1O H 0.3492(12) 0.726(3) 0.5327(8) 0.092(7) Uiso 1 1 d . .

loop_
_atom_site_aniso_label
_atom_site_aniso_U_11
_atom_site_aniso_U_22
_atom_site_aniso_U_33
_atom_site_aniso_U_23
_atom_site_aniso_U_13
_atom_site_aniso_U_12
O1 0.0258(3) 0.0379(4) 0.0288(3) 0.0089(3) -0.0029(2) -0.0014(3)
O2 0.0255(3) 0.0388(4) 0.0291(3) 0.0077(3) -0.0029(2) -0.0006(3)
O3 0.0209(3) 0.0527(5) 0.0332(3) -0.0009(3) -0.0015(2) 0.0014(3)
O4 0.0272(3) 0.0442(4) 0.0281(3) -0.0070(3) 0.0070(2) -0.0056(3)
O5 0.0303(3) 0.0463(4) 0.0234(3) 0.0038(3) 0.0025(2) 0.0044(3)
O6 0.0214(3) 0.0436(4) 0.0322(3) 0.0074(3) -0.0016(2) -0.0017(3)
C1 0.0229(3) 0.0249(3) 0.0222(3) -0.0007(3) -0.0014(3) -0.0010(3)
C2 0.0218(3) 0.0279(4) 0.0239(3) 0.0025(3) 0.0003(3) 0.0006(3)
C3 0.0235(3) 0.0237(3) 0.0246(3) -0.0014(3) 0.0006(3) -0.0005(3)
C4 0.0215(3) 0.0228(3) 0.0237(3) -0.0021(3) 0.0000(3) -0.0001(3)
C5 0.0228(3) 0.0267(4) 0.0251(3) -0.0019(3) -0.0014(3) 0.0002(3)
C6 0.0209(3) 0.0302(4) 0.0272(4) -0.0051(3) -0.0005(3) -0.0007(3)
C7 0.0225(3) 0.0304(4) 0.0240(3) -0.0052(3) 0.0027(3) -0.0014(3)
C8 0.0254(4) 0.0278(4) 0.0217(3) -0.0029(3) 0.0014(3) 0.0017(3)
C9 0.0218(3) 0.0273(4) 0.0242(3) -0.0024(3) 0.0000(3) 0.0011(3)
C10 0.0223(3) 0.0235(3) 0.0217(3) 0.0001(3) -0.0005(3) -0.0016(3)
C11 0.0246(4) 0.0319(4) 0.0217(3) 0.0021(3) 0.0007(3) -0.0027(3)
C12 0.0250(4) 0.0361(4) 0.0224(3) 0.0040(3) -0.0027(3) -0.0023(3)
C13 0.0214(3) 0.0271(4) 0.0252(3) -0.0003(3) -0.0017(3) -0.0023(3)
C14 0.0240(3) 0.0306(4) 0.0254(4) 0.0034(3) 0.0016(3) -0.0022(3)
C15 0.0251(4) 0.0301(4) 0.0238(3) 0.0047(3) -0.0005(3) -0.0005(3)
C16 0.0282(4) 0.0391(5) 0.0404(5) -0.0030(4) -0.0092(4) 0.0033(4)
C17 0.0415(6) 0.0446(6) 0.0442(6) -0.0027(5) 0.0113(5) -0.0105(5)
C18 0.0339(5) 0.0491(6) 0.0264(4) 0.0011(4) -0.0018(3) 0.0100(4)
C19 0.0228(4) 0.0367(5) 0.0353(4) 0.0017(4) 0.0017(3) -0.0035(3)

loop_
_atom_type_symbol
_atom_type_description
_atom_type_scat_dispersion_real
_atom_type_scat_dispersion_imag
_atom_type_scat_source
C C 0.0033 0.0016 'International Tables Vol C Tables 4.2.6.8 and 6.1.1.4'
H H 0.0000 0.0000 'International Tables Vol C Tables 4.2.6.8 and 6.1.1.4'
O O 0.0106 0.0060 'International Tables Vol C Tables 4.2.6.8 and 6.1.1.4'

loop_
_geom_angle_atom_site_label_1
_geom_angle_atom_site_label_2
_geom_angle_atom_site_label_3
_geom_angle
C1 O1 H1O 102.4(12)
C3 O2 H1O 99.7(9)
C3 O2 H1O 99.7(9)
H1O O2 H1O 0.0(18)
C6 O3 C16 117.35(8)
C7 O4 C17 115.05(8)
C8 O5 C18 117.66(8)
C13 O6 C19 117.68(7)
O1 C1 C2 120.17(8)
O1 C1 C10 116.21(7)
C2 C1 C10 123.61(8)
C1 C2 C3 120.39(8)
C1 C2 H2 119.8
C3 C2 H2 119.8
O2 C3 C2 120.34(8)
O2 C3 C4 117.55(8)
C2 C3 C4 122.09(8)
C9 C4 C5 120.35(8)
C9 C4 C3 121.65(8)
C5 C4 C3 117.97(8)
C6 C5 C4 119.63(8)
C6 C5 H5 120.2
C4 C5 H5 120.2
O3 C6 C5 124.27(8)
O3 C6 C7 115.25(8)
C5 C6 C7 120.47(8)
O4 C7 C8 119.23(8)
O4 C7 C6 121.16(8)
C8 C7 C6 119.49(8)
O5 C8 C9 124.47(8)
O5 C8 C7 115.29(8)
C9 C8 C7 120.24(8)
C8 C9 C4 119.81(8)
C8 C9 H9 120.1
C4 C9 H9 120.1
C15 C10 C11 117.95(8)
C15 C10 C1 119.90(8)
C11 C10 C1 122.14(8)
C12 C11 C10 121.00(8)
C12 C11 H11 119.5
C10 C11 H11 119.5
C11 C12 C13 120.08(8)
C11 C12 H12 120.0
C13 C12 H12 120.0
O6 C13 C14 124.66(8)
O6 C13 C12 115.19(8)
C14 C13 C12 120.15(8)
C15 C14 C13 118.99(8)
C15 C14 H14 120.5
C13 C14 H14 120.5
C14 C15 C10 121.82(8)
C14 C15 H15 119.1
C10 C15 H15 119.1
O3 C16 H16A 109.5
O3 C16 H16B 109.5
H16A C16 H16B 109.5
O3 C16 H16C 109.5
H16A C16 H16C 109.5
H16B C16 H16C 109.5
O4 C17 H17A 109.5
O4 C17 H17B 109.5
H17A C17 H17B 109.5
O4 C17 H17C 109.5
H17A C17 H17C 109.5
H17B C17 H17C 109.5
O5 C18 H18A 109.5
O5 C18 H18B 109.5
H18A C18 H18B 109.5
O5 C18 H18C 109.5
H18A C18 H18C 109.5
H18B C18 H18C 109.5
O6 C19 H19A 109.5
O6 C19 H19B 109.5
H19A C19 H19B 109.5
O6 C19 H19C 109.5
H19A C19 H19C 109.5
H19B C19 H19C 109.5

loop_
_geom_bond_atom_site_label_1
_geom_bond_atom_site_label_2
_geom_bond_distance
O1 C1 1.3102(11)
O1 H1O 1.07(2)
O2 C3 1.2783(11)
O2 H1O 1.44(2)
O2 H1O 1.44(2)
O3 C6 1.3655(11)
O3 C16 1.4288(13)
O4 C7 1.3717(11)
O4 C17 1.4310(14)
O5 C8 1.3635(11)
O5 C18 1.4283(13)
O6 C13 1.3591(11)
O6 C19 1.4294(12)
C1 C2 1.3949(12)
C1 C10 1.4673(12)
C2 C3 1.4161(12)
C2 H2 0.9500
C3 C4 1.4816(12)
C4 C9 1.3962(12)
C4 C5 1.3968(12)
C5 C6 1.3891(13)
C5 H5 0.9500
C6 C7 1.4005(13)
C7 C8 1.3986(12)
C8 C9 1.3912(12)
C9 H9 0.9500
C10 C15 1.3959(12)
C10 C11 1.4034(12)
C11 C12 1.3784(13)
C11 H11 0.9500
C12 C13 1.3957(12)
C12 H12 0.9500
C13 C14 1.3940(12)
C14 C15 1.3891(12)
C14 H14 0.9500
C15 H15 0.9500
C16 H16A 0.9800
C16 H16B 0.9800
C16 H16C 0.9800
C17 H17A 0.9800
C17 H17B 0.9800
C17 H17C 0.9800
C18 H18A 0.9800
C18 H18B 0.9800
C18 H18C 0.9800
C19 H19A 0.9800
C19 H19B 0.9800
C19 H19C 0.9800
